data_4133662
loop_
_publ_author_name
'Qu, Liyuan'
'Iguchi, Hiroaki'
'Takaishi, Shinya'
'Habib, Faiza'
'Leong, Chanel F.'
'D'Alessandro, Deanna M'
'Yoshida, Takefumi'
'Abe, Hitoshi'
'Nishibori, Eiji'
'Yamashita, Masahiro'

_publ_section_title
;
 Porous Molecular Conductor: Electrochemical Fabrication of Through-Space
 Conduction Pathways among Linear Coordination Polymers.
;
_journal_issue 17
_journal_name_full 'Journal of the American Chemical Society'
_journal_page_first 6802
_journal_page_last 6806
_journal_paper_doi 10.1021/jacs.9b01717
_journal_volume 141
_journal_year 2019
_chemical_formula_sum 'C24 H20 Cd N4 O8'
_chemical_formula_weight 604.84
_space_group_crystal_system hexagonal
_space_group_IT_number 180
_space_group_name_Hall 'P 62 2 (0 0 4)'
_space_group_name_H-M_alt 'P 62 2 2'
_atom_sites_solution_hydrogens geom
_audit_creation_method SHELXL-2018/3
_cell_angle_alpha 90
_cell_angle_beta 90
_cell_angle_gamma 120
_cell_formula_units_Z 3
_cell_length_a 19.9464(11)
_cell_length_b 19.9464(11)
_cell_length_c 9.5290(9)
_cell_measurement_reflns_used 8166
_cell_measurement_temperature 100(2)
_cell_measurement_theta_max 30.0170
_cell_measurement_theta_min 2.0500
_cell_volume 3283.3(4)
_computing_cell_refinement 'CrysAlisPro 1.171.38.41p (Rigaku OD, 2015)'
_computing_data_collection 'CrysAlisPro 1.171.38.41p (Rigaku OD, 2015)'
_computing_data_reduction 'CrysAlisPro 1.171.38.41p (Rigaku OD, 2015)'
_computing_structure_refinement 'SHELXL-2018/3 (Sheldrick, 2018)'
_computing_structure_solution 'SHELXT-2014/5 (Sheldrick, 2015)'
_diffrn_ambient_temperature 100(2)
_diffrn_measured_fraction_theta_full 0.996
_diffrn_measured_fraction_theta_max 0.970
_diffrn_measurement_device_type 'dtrek-CrysAlisPro-abstract goniometer imported rigaku-d*trek images'
_diffrn_measurement_method 'phi and omega scans'
_diffrn_radiation_type MoK\a
_diffrn_radiation_wavelength 0.71073
_diffrn_reflns_av_R_equivalents 0.1454
_diffrn_reflns_av_unetI/netI 0.0949
_diffrn_reflns_Laue_measured_fraction_full 0.996
_diffrn_reflns_Laue_measured_fraction_max 0.970
_diffrn_reflns_limit_h_max 23
_diffrn_reflns_limit_h_min -26
_diffrn_reflns_limit_k_max 27
_diffrn_reflns_limit_k_min -26
_diffrn_reflns_limit_l_max 13
_diffrn_reflns_limit_l_min -13
_diffrn_reflns_number 30067
_diffrn_reflns_point_group_measured_fraction_full 0.997
_diffrn_reflns_point_group_measured_fraction_max 0.951
_diffrn_reflns_theta_full 25.242
_diffrn_reflns_theta_max 30.768
_diffrn_reflns_theta_min 2.042
_diffrn_source 'fine-focus sealed X-ray tube'
_exptl_absorpt_coefficient_mu 0.531
_exptl_absorpt_correction_T_max 1.00000
_exptl_absorpt_correction_T_min 0.86851
_exptl_absorpt_correction_type multi-scan
_exptl_absorpt_process_details
;
CrysAlisPro 1.171.38.41p (Rigaku Oxford Diffraction, 2015)
Empirical absorption correction using spherical harmonics,
 implemented in SCALE3 ABSPACK scaling algorithm.
;
_exptl_crystal_colour black
_exptl_crystal_density_diffrn 0.918
_exptl_crystal_description stick
_exptl_crystal_F_000 912
_exptl_crystal_size_max 0.317
_exptl_crystal_size_mid 0.024
_exptl_crystal_size_min 0.020
_refine_diff_density_max 0.889
_refine_diff_density_min -0.364
_refine_diff_density_rms 0.144
_refine_ls_abs_structure_details
;
 Flack x determined using 537 quotients [(I+)-(I-)]/[(I+)+(I-)]
 (Parsons, Flack and Wagner, Acta Cryst. B69 (2013) 249-259).
;
_refine_ls_abs_structure_Flack -0.11(3)
_refine_ls_extinction_method none
_refine_ls_goodness_of_fit_ref 1.092
_refine_ls_hydrogen_treatment constr
_refine_ls_matrix_type full
_refine_ls_number_parameters 97
_refine_ls_number_reflns 3272
_refine_ls_number_restraints 0
_refine_ls_restrained_S_all 1.092
_refine_ls_R_factor_all 0.1524
_refine_ls_R_factor_gt 0.0839
_refine_ls_shift/su_max 0.001
_refine_ls_shift/su_mean 0.000
_refine_ls_structure_factor_coef Fsqd
_refine_ls_weighting_details 'w=1/[\s^2^(Fo^2^)+(0.1408P)^2^] where P=(Fo^2^+2Fc^2^)/3'
_refine_ls_weighting_scheme calc
_refine_ls_wR_factor_gt 0.2276
_refine_ls_wR_factor_ref 0.2609
_reflns_Friedel_coverage 0.669
_reflns_Friedel_fraction_full 1.000
_reflns_Friedel_fraction_max 0.923
_reflns_number_gt 1854
_reflns_number_total 3272
_reflns_threshold_expression 'I > 2\s(I)'
_cod_data_source_file ja9b01717_si_001.cif
_cod_data_source_block PMC-1_CdNO3
_cod_original_cell_volume 3283.3(5)
_cod_original_sg_symbol_Hall 'P 62 2c (0 0 1)'
_cod_database_code 4133662
_shelx_shelxl_version_number 2018/3
_shelx_space_group_comment
;
The symmetry employed for this shelxl refinement is uniquely defined
by the following loop, which should always be used as a source of
symmetry information in preference to the above space-group names.
They are only intended as comments.
;

loop_
_space_group_symop_operation_xyz
'x, y, z'
'-x, -y, z'
'-y, x-y, z+2/3'
'-x+y, -x, z+1/3'
'x-y, x, z+1/3'
'y, -x+y, z+2/3'
'x-y, -y, -z'
'-x, -x+y, -z+1/3'
'y, x, -z+2/3'
'-y, -x, -z+2/3'
'x, x-y, -z+1/3'
'-x+y, y, -z'

loop_
_atom_site_label
_atom_site_type_symbol
_atom_site_fract_x
_atom_site_fract_y
_atom_site_fract_z
_atom_site_U_iso_or_equiv
_atom_site_adp_type
_atom_site_occupancy
_atom_site_site_symmetry_order
_atom_site_calc_flag
_atom_site_refinement_flags_posn
_atom_site_refinement_flags_adp
_atom_site_refinement_flags_occupancy
_atom_site_disorder_assembly
_atom_site_disorder_group
C1 C 0.1050(3) 0.1402(3) 0.0001(7) 0.0251(11) Uani 1 1 d . . . . .
H1 H 0.152477 0.187926 0.001281 0.030 Uiso 1 1 calc R U . . .
C2 C 0.1056(3) 0.0716(3) -0.0012(6) 0.0232(11) Uani 1 1 d . . . . .
C3 C 0.0358(3) 0.000000 0.000000 0.0234(15) Uani 1 2 d S T P . .
C4 C 0.1803(3) 0.0728(3) -0.0053(7) 0.0266(12) Uani 1 1 d . . . . .
O1 O 0.24288(19) 0.1322(2) -0.0144(5) 0.0339(10) Uani 1 1 d . . . . .
N1 N 0.1758(3) 0.000000 0.000000 0.0280(14) Uani 1 2 d S T P . .
C5 C 0.2480(4) 0.000000 0.000000 0.0341(17) Uani 1 2 d S T P . .
C6 C 0.2663(4) -0.0327(5) -0.1095(8) 0.0460(18) Uani 1 1 d . . . . .
H2 H 0.231979 -0.055529 -0.186484 0.055 Uiso 1 1 calc R U . . .
C7 C 0.3361(4) -0.0314(5) -0.1044(9) 0.057(2) Uani 1 1 d . . . . .
H3 H 0.348963 -0.054132 -0.179664 0.069 Uiso 1 1 calc R U . . .
N2 N 0.3861(3) 0.000000 0.000000 0.059(3) Uani 1 2 d S T P A .
Cd1 Cd 0.500000 0.000000 0.000000 0.0844(7) Uani 1 4 d S T P . .
O2 O 0.500000 0.000000 -0.242(3) 0.40(7) Uani 0.5 2 d S T P A 1
O3 O 0.5679(9) 0.1357(17) 0.000000 0.18(2) Uani 0.5 2 d S T P A 1
O4 O 0.4462(18) -0.104(2) 0.153(5) 0.27(3) Uani 0.5 1 d . . P A 2

loop_
_atom_site_aniso_label
_atom_site_aniso_U_11
_atom_site_aniso_U_22
_atom_site_aniso_U_33
_atom_site_aniso_U_23
_atom_site_aniso_U_13
_atom_site_aniso_U_12
C1 0.018(2) 0.028(3) 0.029(3) -0.001(3) -0.001(3) 0.011(2)
C2 0.016(2) 0.026(3) 0.025(3) 0.000(2) 0.002(2) 0.009(2)
C3 0.022(2) 0.033(4) 0.019(3) -0.002(3) -0.0012(14) 0.016(2)
C4 0.019(2) 0.038(3) 0.025(3) -0.003(2) -0.001(2) 0.016(2)
O1 0.0183(17) 0.037(2) 0.045(3) -0.0010(19) 0.0027(19) 0.0125(16)
N1 0.0193(19) 0.036(4) 0.034(4) -0.001(3) -0.0007(16) 0.0179(18)
C5 0.022(2) 0.043(4) 0.044(5) 0.003(4) 0.002(2) 0.022(2)
C6 0.032(3) 0.066(5) 0.052(4) -0.014(3) -0.007(3) 0.034(3)
C7 0.035(4) 0.080(6) 0.074(6) -0.015(4) 0.000(4) 0.041(4)
N2 0.033(3) 0.080(7) 0.079(7) -0.004(6) -0.002(3) 0.040(3)
Cd1 0.0383(5) 0.1136(13) 0.1265(14) 0.000 0.000 0.0568(7)
O2 0.24(5) 1.1(2) 0.060(15) 0.000 0.000 0.51(9)
O3 0.059(12) 0.070(16) 0.40(8) 0.000 -0.02(4) 0.035(8)
O4 0.10(3) 0.38(5) 0.40(6) 0.30(5) 0.13(4) 0.17(4)

loop_
_atom_type_symbol
_atom_type_description
_atom_type_scat_dispersion_real
_atom_type_scat_dispersion_imag
_atom_type_scat_source
C C 0.0033 0.0016 'International Tables Vol C Tables 4.2.6.8 and 6.1.1.4'
H H 0.0000 0.0000 'International Tables Vol C Tables 4.2.6.8 and 6.1.1.4'
N N 0.0061 0.0033 'International Tables Vol C Tables 4.2.6.8 and 6.1.1.4'
O O 0.0106 0.0060 'International Tables Vol C Tables 4.2.6.8 and 6.1.1.4'
Cd Cd -0.8075 1.2024 'International Tables Vol C Tables 4.2.6.8 and 6.1.1.4'

loop_
_geom_angle_atom_site_label_1
_geom_angle_atom_site_label_2
_geom_angle_atom_site_label_3
_geom_angle
_geom_angle_site_symmetry_1
_geom_angle_site_symmetry_3
C2 C1 C1 120.5(3) . 12
C2 C1 H1 119.8 . .
C1 C1 H1 119.8 12 .
C1 C2 C3 120.8(4) . .
C1 C2 C4 119.7(4) . .
C3 C2 C4 119.5(4) . .
C2 C3 C2 122.6(6) . 7
C2 C3 C3 118.7(3) . 2
C2 C3 C3 118.7(3) 7 2
O1 C4 N1 120.6(4) . .
O1 C4 C2 123.4(5) . .
N1 C4 C2 116.0(5) . .
C4 N1 C4 126.4(6) 7 .
C4 N1 C5 116.8(3) 7 .
C4 N1 C5 116.8(3) . .
C6 C5 C6 119.5(8) . 7
C6 C5 N1 120.2(4) . .
C6 C5 N1 120.2(4) 7 .
C5 C6 C7 118.0(7) . .
C5 C6 H2 121.0 . .
C7 C6 H2 121.0 . .
N2 C7 C6 123.4(7) . .
N2 C7 H3 118.3 . .
C6 C7 H3 118.3 . .
C7 N2 C7 117.7(8) . 7
C7 N2 Cd1 121.1(4) . .
C7 N2 Cd1 121.1(4) 7 .
N2 Cd1 N2 180.0 2_655 .
N2 Cd1 O2 90.0 2_655 7
N2 Cd1 O2 90.0 . 7
N2 Cd1 O2 90.0 2_655 .
N2 Cd1 O2 90.0 . .
O2 Cd1 O2 180.0 7 .
N2 Cd1 O4 90.9(7) 2_655 .
N2 Cd1 O4 89.1(7) . .
N2 Cd1 O4 89.1(7) 2_655 12_655
N2 Cd1 O4 90.9(7) . 12_655
O2 Cd1 O4 129.1(14) 7 12_655
O2 Cd1 O4 50.9(14) . 12_655
O4 Cd1 O4 78(3) . 12_655
N2 Cd1 O4 89.1(7) 2_655 2_655
N2 Cd1 O4 90.9(7) . 2_655
O2 Cd1 O4 50.9(14) 7 2_655
O2 Cd1 O4 129.1(14) . 2_655
N2 Cd1 O4 90.9(7) 2_655 7
N2 Cd1 O4 89.1(7) . 7
O2 Cd1 O4 129.1(14) 7 7
O2 Cd1 O4 50.9(14) . 7
N2 Cd1 O3 90.002(1) 2_655 2_655
N2 Cd1 O3 90.0 . 2_655
O2 Cd1 O3 90.0 7 2_655
O2 Cd1 O3 90.0 . 2_655
N2 Cd1 O3 90.0 2_655 .
N2 Cd1 O3 90.0 . .
O2 Cd1 O3 90.0 7 .
O2 Cd1 O3 90.0 . .
O3 Cd1 O3 180.0 2_655 .

loop_
_geom_bond_atom_site_label_1
_geom_bond_atom_site_label_2
_geom_bond_distance
_geom_bond_site_symmetry_2
C1 C2 1.375(7) .
C1 C1 1.391(9) 12
C1 H1 0.9500 .
C2 C3 1.410(5) .
C2 C4 1.478(6) .
C3 C3 1.430(12) 2
C4 O1 1.221(6) .
C4 N1 1.409(6) .
N1 C5 1.440(9) .
C5 C6 1.374(8) .
C5 C6 1.374(8) 7
C6 C7 1.381(9) .
C6 H2 0.9500 .
C7 N2 1.323(9) .
C7 H3 0.9500 .
N2 Cd1 2.271(7) .
Cd1 O2 2.30(3) 7
Cd1 O2 2.30(3) .
Cd1 O4 2.32(2) .
Cd1 O4 2.32(2) 12_655
Cd1 O4 2.32(2) 2_655
Cd1 O4 2.32(2) 7
Cd1 O3 2.34(3) 2_655
Cd1 O3 2.34(3) .

loop_
_geom_torsion_atom_site_label_1
_geom_torsion_atom_site_label_2
_geom_torsion_atom_site_label_3
_geom_torsion_atom_site_label_4
_geom_torsion
_geom_torsion_site_symmetry_1
_geom_torsion_site_symmetry_4
C1 C1 C2 C3 -1.3(11) 12 .
C1 C1 C2 C4 178.1(7) 12 .
C1 C2 C3 C2 -178.8(7) . 7
C4 C2 C3 C2 1.7(4) . 7
C1 C2 C3 C3 1.2(7) . 2
C4 C2 C3 C3 -178.3(4) . 2
C1 C2 C4 O1 -3.6(10) . .
C3 C2 C4 O1 175.8(6) . .
C1 C2 C4 N1 177.2(5) . .
C3 C2 C4 N1 -3.3(7) . .
O1 C4 N1 C4 -177.5(7) . 7
C2 C4 N1 C4 1.6(4) . 7
O1 C4 N1 C5 2.5(7) . .
C2 C4 N1 C5 -178.4(4) . .
C4 N1 C5 C6 63.9(5) 7 .
C4 N1 C5 C6 -116.1(5) . .
C4 N1 C5 C6 -116.1(5) 7 7
C4 N1 C5 C6 63.9(5) . 7
C6 C5 C6 C7 0.1(6) 7 .
N1 C5 C6 C7 -179.9(6) . .
C5 C6 C7 N2 -0.3(12) . .
C6 C7 N2 C7 0.2(6) . 7
C6 C7 N2 Cd1 -179.8(6) . .
